data_7109975
loop_
_publ_author_name
'Xinfang Xu'
'Peter J. Zavalij'
'Michael P. Doyle'

_publ_section_title
;
 A donor-acceptor cyclopropene as a dipole source for a silver(I)
 catalyzed asymmetric catalytic [3+3]-cycloaddition with nitrones
;
_journal_name_full Chem.Commun.
_journal_page_first 10287
_journal_paper_doi 10.1039/c3cc46415f
_journal_volume 49
_journal_year 2013
_chemical_absolute_configuration ad
_chemical_formula_moiety 'C27 H25 Br Cl N O4'
_chemical_formula_sum 'C27 H25 Br Cl N O4'
_chemical_formula_weight 542.84
_chemical_name_common XXU-33-BrCl
_chemical_name_systematic
;
Organics
;
_space_group_crystal_system orthorhombic
_space_group_IT_number 19
_space_group_name_Hall 'P 2ac 2ab'
_space_group_name_H-M_alt 'P 21 21 21'
_symmetry_cell_setting orthorhombic
_symmetry_space_group_name_Hall 'P 2ac 2ab'
_symmetry_space_group_name_H-M 'P 21 21 21'
_atom_sites_solution_hydrogens mixed
_atom_sites_solution_primary direct
_atom_sites_solution_secondary difmap
_audit_creation_method 'SHELXL-2012 & ZCIF'
_cell_angle_alpha 90
_cell_angle_beta 90
_cell_angle_gamma 90
_cell_formula_units_Z 4
_cell_length_a 9.7782(6)
_cell_length_b 10.1868(6)
_cell_length_c 25.4096(14)
_cell_measurement_reflns_used 17359
_cell_measurement_temperature 150(2)
_cell_measurement_theta_max 30.2
_cell_measurement_theta_min 2.2
_cell_volume 2531.0(3)
_computing_cell_refinement Apex2
_computing_data_collection 'Apex2 (Bruker, 2010)'
_computing_data_reduction 'Apex2, Saint'
_computing_molecular_graphics 'XSHEL (Bruker, 2004)'
_computing_publication_material 'Apex2, SHELXL-2012'
_computing_structure_refinement 'ShelXL-2012 (Sheldrick, 2012)'
_computing_structure_solution 'ShelXS-97 (Sheldrick, 2008)'
_diffrn_ambient_temperature 150(2)
_diffrn_detector 'CCD area detector'
_diffrn_detector_area_resol_mean 8.333
_diffrn_measured_fraction_theta_full 0.999
_diffrn_measured_fraction_theta_max 1.000
_diffrn_measurement_device_type 'Bruker Smart Apex II diffractometer'
_diffrn_measurement_method '\f and \w scans'
_diffrn_measurement_specimen_support 'MiTeGen loop'
_diffrn_orient_matrix_type standard
_diffrn_orient_matrix_UB_11 -0.0981629
_diffrn_orient_matrix_UB_12 0.0126306
_diffrn_orient_matrix_UB_13 0.0098057
_diffrn_orient_matrix_UB_21 -0.0189035
_diffrn_orient_matrix_UB_22 -0.0940710
_diffrn_orient_matrix_UB_23 -0.0085552
_diffrn_orient_matrix_UB_31 0.0215570
_diffrn_orient_matrix_UB_32 -0.0250310
_diffrn_orient_matrix_UB_33 0.0371401
_diffrn_radiation_monochromator graphite
_diffrn_radiation_type MoK\a
_diffrn_radiation_wavelength 0.71073
_diffrn_reflns_av_R_equivalents 0.0257
_diffrn_reflns_av_unetI/netI 0.0188
_diffrn_reflns_Laue_measured_fraction_full 0.999
_diffrn_reflns_Laue_measured_fraction_max 1.000
_diffrn_reflns_limit_h_max 13
_diffrn_reflns_limit_h_min -13
_diffrn_reflns_limit_k_max 14
_diffrn_reflns_limit_k_min -14
_diffrn_reflns_limit_l_max 35
_diffrn_reflns_limit_l_min -35
_diffrn_reflns_number 42520
_diffrn_reflns_point_group_measured_fraction_full 1.000
_diffrn_reflns_point_group_measured_fraction_max 1.000
_diffrn_reflns_theta_full 25.000
_diffrn_reflns_theta_max 29.993
_diffrn_reflns_theta_min 2.154
_diffrn_source 'sealed tube'
_exptl_absorpt_coefficient_mu 1.763
_exptl_absorpt_correction_T_max 0.494
_exptl_absorpt_correction_T_min 0.440
_exptl_absorpt_correction_type multi-scan
_exptl_absorpt_process_details 'SADABS (Sheldrick, 2008)'
_exptl_crystal_colour colourless
_exptl_crystal_density_diffrn 1.425
_exptl_crystal_density_method 'not measured'
_exptl_crystal_description prism
_exptl_crystal_F_000 1112
_exptl_crystal_size_max 0.49
_exptl_crystal_size_mid 0.46
_exptl_crystal_size_min 0.40
_refine_diff_density_max 0.380
_refine_diff_density_min -0.425
_refine_diff_density_rms 0.041
_refine_ls_abs_structure_details
;
Refined as an inversion twin yielding the 2nd component
near 0 within s.u. Thus the measured crystal was enantiopure.
;
_refine_ls_abs_structure_Flack -0.001(5)
_refine_ls_extinction_coef 0.0014(2)
_refine_ls_extinction_expression Fc^*^=kFc[1+0.001xFc^2^\l^3^/sin(2\q)]^-1/4^
_refine_ls_extinction_method SHELXL
_refine_ls_goodness_of_fit_ref 1.000
_refine_ls_hydrogen_treatment refU
_refine_ls_matrix_type full
_refine_ls_number_parameters 340
_refine_ls_number_reflns 7377
_refine_ls_number_restraints 0
_refine_ls_restrained_S_all 1.000
_refine_ls_R_factor_all 0.0302
_refine_ls_R_factor_gt 0.0254
_refine_ls_shift/su_max 0.001
_refine_ls_shift/su_mean 0.000
_refine_ls_structure_factor_coef Fsqd
_refine_ls_weighting_details
;
 w=1/[\s^2^(Fo^2^)+(0.0110P)^2^+1.0680P]
 where P=(Fo^2^+2Fc^2^)/3
;
_refine_ls_weighting_scheme calc
_refine_ls_wR_factor_gt 0.0485
_refine_ls_wR_factor_ref 0.0498
_reflns_Friedel_coverage 0.781
_reflns_Friedel_fraction_full 1.000
_reflns_Friedel_fraction_max 1.000
_reflns_number_gt 6754
_reflns_number_total 7377
_reflns_threshold_expression 'I > 2\s(I)'
_cod_data_source_file c3cc46415f.txt
_cod_data_source_block 2483
_cod_depositor_comments
;
The following automatic conversions were performed:

'_symmetry_cell_setting' value 'Orthorhombic' changed to
'orthorhombic' according to the built-in table from CIF Core
dictionary named 'cif_core.dic' version 2.4.1 from 2010-06-29.

Automatic conversion script
Id: cif_fix_values 1891 2012-01-12 08:04:46Z andrius 
;
_cod_original_sg_symbol_H-M P212121
_cod_database_code 7109975
_shelx_space_group_comment
;
The symmetry employed for this shelxl refinement is uniquely defined
by the following loop, which should always be used as a source of
symmetry information in preference to the above space-group names.
They are only intended as comments.
;
_shelx_estimated_absorpt_t_min 0.479
_shelx_estimated_absorpt_t_max 0.539

loop_
_space_group_symop_operation_xyz
'x, y, z'
'-x+1/2, -y, z+1/2'
'-x, y+1/2, -z+1/2'
'x+1/2, -y+1/2, -z'

loop_
_atom_site_label
_atom_site_type_symbol
_atom_site_fract_x
_atom_site_fract_y
_atom_site_fract_z
_atom_site_U_iso_or_equiv
_atom_site_adp_type
_atom_site_occupancy
_atom_site_site_symmetry_order
_atom_site_calc_flag
_atom_site_refinement_flags_posn
N1 N 0.60058(17) 0.37781(15) 0.67695(6) 0.0205(3) Uani 1 1 d .
C2 C 0.7056(2) 0.47263(17) 0.65879(7) 0.0200(4) Uani 1 1 d .
H2 H 0.6961 0.5522 0.6815 0.016(5) Uiso 1 1 calc R
C3 C 0.6663(2) 0.51412(17) 0.60373(7) 0.0227(4) Uani 1 1 d .
C4 C 0.5777(2) 0.4424(2) 0.57511(7) 0.0246(4) Uani 1 1 d .
O4 O 0.52813(19) 0.47803(17) 0.52803(6) 0.0334(4) Uani 1 1 d .
H4 H 0.564(3) 0.548(3) 0.5208(12) 0.059(10) Uiso 1 1 d .
C5 C 0.51875(19) 0.3155(2) 0.59476(7) 0.0245(4) Uani 1 1 d .
H5 H 0.4219 0.3308 0.6059 0.024(5) Uiso 1 1 calc R
O6 O 0.59598(14) 0.27053(13) 0.63957(5) 0.0224(3) Uani 1 1 d .
C11 C 0.62041(18) 0.3255(2) 0.72838(7) 0.0202(3) Uani 1 1 d .
C12 C 0.6038(2) 0.1929(2) 0.73969(7) 0.0245(4) Uani 1 1 d .
H12 H 0.5815 0.1331 0.7123 0.036(7) Uiso 1 1 calc R
C13 C 0.6200(2) 0.1475(2) 0.79124(8) 0.0272(4) Uani 1 1 d .
H13 H 0.6075 0.0572 0.7991 0.034(7) Uiso 1 1 calc R
C14 C 0.6541(2) 0.2348(2) 0.83057(8) 0.0275(4) Uani 1 1 d .
C15 C 0.6676(2) 0.3674(2) 0.82022(7) 0.0287(4) Uani 1 1 d .
H15 H 0.6890 0.4269 0.8478 0.030(6) Uiso 1 1 calc R
C16 C 0.6497(2) 0.4129(2) 0.76926(7) 0.0258(4) Uani 1 1 d .
H16 H 0.6574 0.5041 0.7621 0.019(5) Uiso 1 1 calc R
Br1 Br 0.68632(3) 0.17365(3) 0.90010(2) 0.04342(7) Uani 1 1 d .
C21 C 0.8518(2) 0.42529(19) 0.66506(7) 0.0219(4) Uani 1 1 d .
C22 C 0.9008(2) 0.3137(2) 0.63920(8) 0.0314(4) Uani 1 1 d .
H22 H 0.8442 0.2696 0.6145 0.041(7) Uiso 1 1 calc R
C23 C 1.0317(2) 0.2669(2) 0.64928(10) 0.0367(5) Uani 1 1 d .
H23 H 1.0640 0.1899 0.6322 0.053(8) Uiso 1 1 calc R
C24 C 1.1137(2) 0.3335(2) 0.68425(9) 0.0335(5) Uani 1 1 d .
C25 C 1.0711(2) 0.4472(2) 0.70841(9) 0.0349(5) Uani 1 1 d .
H25 H 1.1308 0.4943 0.7311 0.052(8) Uiso 1 1 calc R
C26 C 0.9390(2) 0.4920(2) 0.69900(8) 0.0287(4) Uani 1 1 d .
H26 H 0.9078 0.5694 0.7161 0.038(7) Uiso 1 1 calc R
Cl1 Cl 1.27574(6) 0.27140(7) 0.69947(3) 0.04890(17) Uani 1 1 d .
C31 C 0.7091(2) 0.64263(18) 0.58438(7) 0.0245(4) Uani 1 1 d .
O31 O 0.67007(17) 0.68945(14) 0.54227(5) 0.0326(3) Uani 1 1 d .
O32 O 0.79313(15) 0.70247(12) 0.61784(5) 0.0266(3) Uani 1 1 d .
C33 C 0.8276(2) 0.84389(19) 0.61384(7) 0.0311(4) Uani 1 1 d .
C34 C 0.9264(4) 0.8603(3) 0.65936(11) 0.0542(8) Uani 1 1 d .
H34A H 0.8818 0.8330 0.6921 0.071(10) Uiso 1 1 calc R
H34B H 0.9537 0.9526 0.6621 0.073(11) Uiso 1 1 calc R
H34C H 1.0075 0.8059 0.6533 0.088(13) Uiso 1 1 calc R
C35 C 0.8971(3) 0.8745(3) 0.56216(10) 0.0452(6) Uani 1 1 d .
H35A H 0.9748 0.8149 0.5572 0.059(9) Uiso 1 1 calc R
H35B H 0.9299 0.9654 0.5625 0.056(9) Uiso 1 1 calc R
H35C H 0.8319 0.8629 0.5333 0.052(8) Uiso 1 1 calc R
C36 C 0.6974(3) 0.9217(2) 0.62208(11) 0.0473(6) Uani 1 1 d .
H36A H 0.6345 0.9053 0.5928 0.051(9) Uiso 1 1 calc R
H36B H 0.7193 1.0156 0.6236 0.065(9) Uiso 1 1 calc R
H36C H 0.6543 0.8948 0.6552 0.056(9) Uiso 1 1 calc R
C51 C 0.5216(2) 0.20574(19) 0.55485(8) 0.0262(4) Uani 1 1 d .
C52 C 0.6321(2) 0.1900(2) 0.52111(8) 0.0338(5) Uani 1 1 d .
H52 H 0.7069 0.2493 0.5228 0.039(7) Uiso 1 1 calc R
C53 C 0.6337(3) 0.0876(2) 0.48492(10) 0.0426(6) Uani 1 1 d .
H53 H 0.7094 0.0772 0.4619 0.053(8) Uiso 1 1 calc R
C54 C 0.5253(3) 0.0013(3) 0.48249(10) 0.0483(7) Uani 1 1 d .
H54 H 0.5265 -0.0683 0.4576 0.056(9) Uiso 1 1 calc R
C55 C 0.4149(3) 0.0153(3) 0.51601(11) 0.0462(6) Uani 1 1 d .
H55 H 0.3408 -0.0448 0.5144 0.058(9) Uiso 1 1 calc R
C56 C 0.4130(3) 0.1184(2) 0.55228(9) 0.0357(5) Uani 1 1 d .
H56 H 0.3372 0.1286 0.5753 0.037(7) Uiso 1 1 calc R

loop_
_atom_site_aniso_label
_atom_site_aniso_U_11
_atom_site_aniso_U_22
_atom_site_aniso_U_33
_atom_site_aniso_U_23
_atom_site_aniso_U_13
_atom_site_aniso_U_12
N1 0.0240(8) 0.0178(7) 0.0196(7) -0.0006(6) -0.0021(6) -0.0005(6)
C2 0.0229(10) 0.0182(8) 0.0190(7) 0.0021(6) -0.0020(7) 0.0010(7)
C3 0.0288(10) 0.0195(8) 0.0199(7) 0.0025(7) -0.0005(8) 0.0064(7)
C4 0.0306(11) 0.0228(9) 0.0205(9) 0.0007(7) -0.0043(8) 0.0073(8)
O4 0.0491(10) 0.0280(8) 0.0232(7) 0.0021(6) -0.0129(7) 0.0056(7)
C5 0.0260(9) 0.0262(9) 0.0213(8) -0.0011(8) -0.0066(7) 0.0021(8)
O6 0.0290(7) 0.0184(6) 0.0197(6) -0.0016(5) -0.0053(5) 0.0020(6)
C11 0.0175(8) 0.0225(9) 0.0206(7) 0.0026(7) -0.0003(6) 0.0018(8)
C12 0.0251(9) 0.0214(9) 0.0269(9) 0.0015(7) -0.0017(7) -0.0007(8)
C13 0.0273(10) 0.0219(10) 0.0324(10) 0.0089(8) 0.0006(8) -0.0015(8)
C14 0.0255(10) 0.0360(11) 0.0209(8) 0.0090(8) -0.0006(7) -0.0015(8)
C15 0.0339(11) 0.0313(10) 0.0210(8) 0.0010(7) -0.0010(8) -0.0045(9)
C16 0.0333(11) 0.0207(9) 0.0233(9) 0.0022(7) -0.0005(7) -0.0014(8)
Br1 0.05172(14) 0.05180(14) 0.02673(9) 0.01819(10) -0.00595(10) -0.00793(13)
C21 0.0231(9) 0.0221(9) 0.0204(8) 0.0068(7) 0.0009(7) 0.0006(7)
C22 0.0269(10) 0.0306(11) 0.0366(10) -0.0031(9) -0.0003(8) 0.0036(9)
C23 0.0292(11) 0.0306(12) 0.0504(14) 0.0025(10) 0.0076(10) 0.0069(10)
C24 0.0185(9) 0.0364(12) 0.0457(12) 0.0178(10) 0.0025(8) 0.0025(9)
C25 0.0253(11) 0.0400(13) 0.0395(12) 0.0085(10) -0.0058(9) -0.0033(9)
C26 0.0274(10) 0.0281(11) 0.0306(10) 0.0034(8) -0.0014(8) 0.0005(8)
Cl1 0.0211(2) 0.0516(4) 0.0740(4) 0.0225(3) 0.0007(3) 0.0074(2)
C31 0.0309(11) 0.0208(9) 0.0219(8) 0.0021(6) 0.0032(7) 0.0065(8)
O31 0.0497(9) 0.0265(7) 0.0215(6) 0.0058(5) -0.0018(6) 0.0069(8)
O32 0.0359(8) 0.0199(7) 0.0240(6) 0.0053(5) 0.0002(6) -0.0019(6)
C33 0.0449(12) 0.0209(9) 0.0275(9) 0.0053(7) 0.0060(8) -0.0062(10)
C34 0.075(2) 0.0398(15) 0.0480(15) 0.0096(12) -0.0114(14) -0.0276(15)
C35 0.0606(17) 0.0353(13) 0.0397(13) 0.0087(10) 0.0205(13) -0.0071(12)
C36 0.0625(18) 0.0276(11) 0.0517(14) -0.0015(10) 0.0155(15) 0.0075(13)
C51 0.0336(11) 0.0218(10) 0.0231(9) -0.0013(7) -0.0079(8) 0.0014(8)
C52 0.0418(12) 0.0277(11) 0.0321(10) -0.0029(9) 0.0005(9) -0.0013(10)
C53 0.0602(17) 0.0339(13) 0.0337(12) -0.0077(10) 0.0029(11) 0.0063(12)
C54 0.074(2) 0.0342(13) 0.0370(13) -0.0135(11) -0.0124(13) 0.0023(13)
C55 0.0524(16) 0.0348(13) 0.0515(15) -0.0087(11) -0.0179(13) -0.0096(12)
C56 0.0351(13) 0.0360(12) 0.0360(11) -0.0034(9) -0.0091(10) -0.0023(10)

loop_
_atom_type_symbol
_atom_type_description
_atom_type_scat_dispersion_real
_atom_type_scat_dispersion_imag
_atom_type_scat_source
C C 0.0033 0.0016 'International Tables Vol C Tables 4.2.6.8 and 6.1.1.4'
H H 0.0000 0.0000 'International Tables Vol C Tables 4.2.6.8 and 6.1.1.4'
N N 0.0061 0.0033 'International Tables Vol C Tables 4.2.6.8 and 6.1.1.4'
O O 0.0106 0.0060 'International Tables Vol C Tables 4.2.6.8 and 6.1.1.4'
Cl Cl 0.1484 0.1585 'International Tables Vol C Tables 4.2.6.8 and 6.1.1.4'
Br Br -0.2901 2.4595 'International Tables Vol C Tables 4.2.6.8 and 6.1.1.4'

loop_
_geom_angle_atom_site_label_1
_geom_angle_atom_site_label_2
_geom_angle_atom_site_label_3
_geom_angle
C11 N1 O6 108.90(14)
C11 N1 C2 115.77(15)
O6 N1 C2 107.98(13)
N1 C2 C3 107.13(15)
N1 C2 C21 114.37(14)
C3 C2 C21 115.18(16)
N1 C2 H2 106.5
C3 C2 H2 106.5
C21 C2 H2 106.5
C4 C3 C31 119.31(17)
C4 C3 C2 120.76(17)
C31 C3 C2 119.33(17)
O4 C4 C3 124.56(19)
O4 C4 C5 113.02(18)
C3 C4 C5 122.35(17)
C4 O4 H4 107(2)
O6 C5 C4 109.58(15)
O6 C5 C51 106.60(15)
C4 C5 C51 114.04(16)
O6 C5 H5 108.8
C4 C5 H5 108.8
C51 C5 H5 108.8
C5 O6 N1 107.14(13)
C12 C11 C16 119.25(17)
C12 C11 N1 122.48(17)
C16 C11 N1 118.16(17)
C11 C12 C13 120.13(18)
C11 C12 H12 119.9
C13 C12 H12 119.9
C14 C13 C12 119.53(18)
C14 C13 H13 120.2
C12 C13 H13 120.2
C13 C14 C15 121.03(18)
C13 C14 Br1 120.16(16)
C15 C14 Br1 118.80(16)
C14 C15 C16 119.47(19)
C14 C15 H15 120.3
C16 C15 H15 120.3
C15 C16 C11 120.52(18)
C15 C16 H16 119.7
C11 C16 H16 119.7
C26 C21 C22 118.60(19)
C26 C21 C2 119.20(18)
C22 C21 C2 122.15(17)
C23 C22 C21 120.6(2)
C23 C22 H22 119.7
C21 C22 H22 119.7
C24 C23 C22 119.1(2)
C24 C23 H23 120.4
C22 C23 H23 120.4
C23 C24 C25 121.8(2)
C23 C24 Cl1 119.5(2)
C25 C24 Cl1 118.69(19)
C24 C25 C26 118.7(2)
C24 C25 H25 120.6
C26 C25 H25 120.6
C21 C26 C25 121.1(2)
C21 C26 H26 119.5
C25 C26 H26 119.5
O31 C31 O32 124.69(18)
O31 C31 C3 123.42(19)
O32 C31 C3 111.89(15)
C31 O32 C33 122.79(15)
O32 C33 C35 111.23(17)
O32 C33 C36 107.98(19)
C35 C33 C36 113.0(2)
O32 C33 C34 101.51(17)
C35 C33 C34 110.7(2)
C36 C33 C34 111.9(2)
C33 C34 H34A 109.5
C33 C34 H34B 109.5
H34A C34 H34B 109.5
C33 C34 H34C 109.5
H34A C34 H34C 109.5
H34B C34 H34C 109.5
C33 C35 H35A 109.5
C33 C35 H35B 109.5
H35A C35 H35B 109.5
C33 C35 H35C 109.5
H35A C35 H35C 109.5
H35B C35 H35C 109.5
C33 C36 H36A 109.5
C33 C36 H36B 109.5
H36A C36 H36B 109.5
C33 C36 H36C 109.5
H36A C36 H36C 109.5
H36B C36 H36C 109.5
C56 C51 C52 119.5(2)
C56 C51 C5 119.5(2)
C52 C51 C5 120.98(19)
C51 C52 C53 120.3(2)
C51 C52 H52 119.9
C53 C52 H52 119.9
C54 C53 C52 120.0(2)
C54 C53 H53 120.0
C52 C53 H53 120.0
C53 C54 C55 120.4(2)
C53 C54 H54 119.8
C55 C54 H54 119.8
C54 C55 C56 119.6(3)
C54 C55 H55 120.2
C56 C55 H55 120.2
C51 C56 C55 120.2(2)
C51 C56 H56 119.9
C55 C56 H56 119.9

loop_
_geom_bond_atom_site_label_1
_geom_bond_atom_site_label_2
_geom_bond_distance
N1 C11 1.424(2)
N1 O6 1.449(2)
N1 C2 1.483(2)
C2 C3 1.511(2)
C2 C21 1.517(3)
C2 H2 1.0000
C3 C4 1.347(3)
C3 C31 1.460(3)
C4 O4 1.341(2)
C4 C5 1.501(3)
O4 H4 0.82(3)
C5 O6 1.441(2)
C5 C51 1.510(3)
C5 H5 1.0000
C11 C12 1.391(3)
C11 C16 1.397(3)
C12 C13 1.398(3)
C12 H12 0.9500
C13 C14 1.379(3)
C13 H13 0.9500
C14 C15 1.382(3)
C14 Br1 1.8997(19)
C15 C16 1.386(3)
C15 H15 0.9500
C16 H16 0.9500
C21 C26 1.390(3)
C21 C22 1.397(3)
C22 C23 1.389(3)
C22 H22 0.9500
C23 C24 1.376(4)
C23 H23 0.9500
C24 C25 1.376(4)
C24 Cl1 1.749(2)
C25 C26 1.390(3)
C25 H25 0.9500
C26 H26 0.9500
C31 O31 1.232(2)
C31 O32 1.330(2)
O32 C33 1.483(2)
C33 C35 1.512(3)
C33 C36 1.514(4)
C33 C34 1.516(3)
C34 H34A 0.9800
C34 H34B 0.9800
C34 H34C 0.9800
C35 H35A 0.9800
C35 H35B 0.9800
C35 H35C 0.9800
C36 H36A 0.9800
C36 H36B 0.9800
C36 H36C 0.9800
C51 C56 1.387(3)
C51 C52 1.389(3)
C52 C53 1.390(3)
C52 H52 0.9500
C53 C54 1.378(4)
C53 H53 0.9500
C54 C55 1.382(4)
C54 H54 0.9500
C55 C56 1.397(3)
C55 H55 0.9500
C56 H56 0.9500

loop_
_geom_hbond_atom_site_label_D
_geom_hbond_atom_site_label_H
_geom_hbond_atom_site_label_A
_geom_hbond_distance_DH
_geom_hbond_distance_HA
_geom_hbond_distance_DA
_geom_hbond_angle_DHA
O4 H4 O31 0.82(3) 1.86(3) 2.588(2) 148(3)

loop_
_geom_torsion_atom_site_label_1
_geom_torsion_atom_site_label_2
_geom_torsion_atom_site_label_3
_geom_torsion_atom_site_label_4
_geom_torsion
C11 N1 C2 C3 179.34(15)
O6 N1 C2 C3 57.01(17)
C11 N1 C2 C21 50.4(2)
O6 N1 C2 C21 -71.92(18)
N1 C2 C3 C4 -17.9(2)
C21 C2 C3 C4 110.5(2)
N1 C2 C3 C31 153.11(16)
C21 C2 C3 C31 -78.4(2)
C31 C3 C4 O4 2.7(3)
C2 C3 C4 O4 173.75(18)
C31 C3 C4 C5 -174.04(18)
C2 C3 C4 C5 -3.0(3)
O4 C4 C5 O6 168.40(16)
C3 C4 C5 O6 -14.5(3)
O4 C4 C5 C51 49.0(2)
C3 C4 C5 C51 -133.9(2)
C4 C5 O6 N1 52.96(18)
C51 C5 O6 N1 176.82(15)
C11 N1 O6 C5 155.04(14)
C2 N1 O6 C5 -78.50(17)
O6 N1 C11 C12 -13.9(2)
C2 N1 C11 C12 -135.75(18)
O6 N1 C11 C16 169.94(16)
C2 N1 C11 C16 48.1(2)
C16 C11 C12 C13 -1.7(3)
N1 C11 C12 C13 -177.78(18)
C11 C12 C13 C14 -0.8(3)
C12 C13 C14 C15 2.5(3)
C12 C13 C14 Br1 -176.53(15)
C13 C14 C15 C16 -1.5(3)
Br1 C14 C15 C16 177.49(16)
C14 C15 C16 C11 -1.1(3)
C12 C11 C16 C15 2.6(3)
N1 C11 C16 C15 178.90(19)
N1 C2 C21 C26 -115.99(19)
C3 C2 C21 C26 119.25(19)
N1 C2 C21 C22 61.7(2)
C3 C2 C21 C22 -63.0(2)
C26 C21 C22 C23 3.2(3)
C2 C21 C22 C23 -174.54(19)
C21 C22 C23 C24 -1.4(3)
C22 C23 C24 C25 -1.9(3)
C22 C23 C24 Cl1 177.16(17)
C23 C24 C25 C26 3.2(3)
Cl1 C24 C25 C26 -175.81(17)
C22 C21 C26 C25 -1.8(3)
C2 C21 C26 C25 176.00(19)
C24 C25 C26 C21 -1.3(3)
C4 C3 C31 O31 -1.2(3)
C2 C3 C31 O31 -172.38(18)
C4 C3 C31 O32 178.05(18)
C2 C3 C31 O32 6.9(2)
O31 C31 O32 C33 13.0(3)
C3 C31 O32 C33 -166.21(16)
C31 O32 C33 C35 -61.1(3)
C31 O32 C33 C36 63.4(2)
C31 O32 C33 C34 -178.8(2)
O6 C5 C51 C56 96.4(2)
C4 C5 C51 C56 -142.50(19)
O6 C5 C51 C52 -82.7(2)
C4 C5 C51 C52 38.3(3)
C56 C51 C52 C53 0.2(3)
C5 C51 C52 C53 179.4(2)
C51 C52 C53 C54 -0.1(4)
C52 C53 C54 C55 -0.3(4)
C53 C54 C55 C56 0.5(4)
C52 C51 C56 C55 0.0(3)
C5 C51 C56 C55 -179.2(2)
C54 C55 C56 C51 -0.3(4)
